data_7008441
loop_
_publ_author_name
'Adams, Harry'
'Batten, Stuart R.'
'Davies, Graham M.'
'Duriska, Martin B.'
'Jeffery, John C.'
'Jensen, Paul'
'Lu, Jinzhen'
'Motson, Graham R.'
'Coles, Simon J.'
'Hursthouse, Michael B.'
'Ward, Michael D.'

_publ_section_title
;
 New bis-, tris- and tetrakis(pyrazolyl)borate ligands with 3-pyridyl
 and 4-pyridyl substituents: synthesis and coordination chemistry.
;
_journal_issue 11
_journal_name_full 'Dalton transactions (Cambridge, England : 2003)'
_journal_page_first 1910
_journal_page_last 1923
_journal_paper_doi 10.1039/b502892b
_journal_year 2005
_chemical_formula_moiety 'C8 H7 N3'
_chemical_formula_sum 'C8 H7 N3'
_chemical_formula_weight 145.17
_chemical_name_common '3pypz polymorph II'
_chemical_name_systematic
;
?
;
_space_group_IT_number 14
_symmetry_cell_setting monoclinic
_symmetry_space_group_name_Hall '-P 2yn'
_symmetry_space_group_name_H-M 'P 1 21/n 1'
_atom_sites_solution_hydrogens geom
_atom_sites_solution_primary direct
_atom_sites_solution_secondary difmap
_audit_creation_method SHELXL-97
_cell_angle_alpha 90.00
_cell_angle_beta 91.308(3)
_cell_angle_gamma 90.00
_cell_formula_units_Z 8
_cell_length_a 15.009(2)
_cell_length_b 5.8998(9)
_cell_length_c 16.526(3)
_cell_measurement_reflns_used 2333
_cell_measurement_temperature 150(2)
_cell_measurement_theta_max 50.549
_cell_measurement_theta_min 7.253
_cell_volume 1463.0(4)
_computing_cell_refinement 'Bruker SMART'
_computing_data_collection 'Bruker SMART'
_computing_data_reduction 'Bruker SHELXTL'
_computing_molecular_graphics 'Bruker SHELXTL'
_computing_publication_material 'Bruker SHELXTL'
_computing_structure_refinement 'SHELXL-97 (Sheldrick, 1997)'
_computing_structure_solution 'SHELXS-97 (Sheldrick, 1990)'
_diffrn_ambient_temperature 150(2)
_diffrn_detector_area_resol_mean 100
_diffrn_measured_fraction_theta_full 0.992
_diffrn_measured_fraction_theta_max 0.992
_diffrn_measurement_device_type 'Bruker smart 1000'
_diffrn_measurement_method '\w scans'
_diffrn_radiation_monochromator graphite
_diffrn_radiation_source 'fine-focus sealed tube'
_diffrn_radiation_type MoK\a
_diffrn_radiation_wavelength 0.71073
_diffrn_reflns_av_R_equivalents 0.0931
_diffrn_reflns_av_sigmaI/netI 0.0848
_diffrn_reflns_limit_h_max 18
_diffrn_reflns_limit_h_min -19
_diffrn_reflns_limit_k_max 7
_diffrn_reflns_limit_k_min -7
_diffrn_reflns_limit_l_max 21
_diffrn_reflns_limit_l_min -21
_diffrn_reflns_number 16023
_diffrn_reflns_theta_full 27.53
_diffrn_reflns_theta_max 27.53
_diffrn_reflns_theta_min 1.81
_diffrn_standards_decay_% 0
_diffrn_standards_interval_count 0
_diffrn_standards_interval_time 0
_diffrn_standards_number 0
_exptl_absorpt_coefficient_mu 0.085
_exptl_absorpt_correction_T_max 0.9832
_exptl_absorpt_correction_T_min 0.9668
_exptl_absorpt_correction_type multi-scan
_exptl_absorpt_process_details SADABS
_exptl_crystal_colour Colourless
_exptl_crystal_density_diffrn 1.318
_exptl_crystal_density_method 'not measured'
_exptl_crystal_description Plate
_exptl_crystal_F_000 608
_exptl_crystal_size_max 0.40
_exptl_crystal_size_mid 0.35
_exptl_crystal_size_min 0.20
_refine_diff_density_max 0.161
_refine_diff_density_min -0.233
_refine_diff_density_rms 0.049
_refine_ls_extinction_method none
_refine_ls_goodness_of_fit_ref 0.902
_refine_ls_hydrogen_treatment mixed
_refine_ls_matrix_type full
_refine_ls_number_parameters 207
_refine_ls_number_reflns 3347
_refine_ls_number_restraints 0
_refine_ls_restrained_S_all 0.902
_refine_ls_R_factor_all 0.1082
_refine_ls_R_factor_gt 0.0468
_refine_ls_shift/su_max 0.000
_refine_ls_shift/su_mean 0.000
_refine_ls_structure_factor_coef Fsqd
_refine_ls_weighting_details 'calc w=1/[\s^2^(Fo^2^)+(0.0529P)^2^+0.0000P] where P=(Fo^2^+2Fc^2^)/3'
_refine_ls_weighting_scheme calc
_refine_ls_wR_factor_gt 0.0994
_refine_ls_wR_factor_ref 0.1200
_reflns_number_gt 1775
_reflns_number_total 3347
_reflns_threshold_expression >2sigma(I)
_cod_data_source_file b502892b.txt
_cod_data_source_block 3pypzpolymorphII
_cod_depositor_comments
;
The following automatic conversions were performed:
'_symmetry_cell_setting' value 'Monoclinic' changed to 'monoclinic'
according to '/home/saulius/struct/CIF-dictionaries/cif_core.dic'
dictionary named 'cif_core.dic' version 2.4.1 from
2010-06-29.

'_exptl_absorpt_correction_type' value 'Multi-Scan' changed
to 'multi-scan' according to
'/home/saulius/struct/CIF-dictionaries/cif_core.dic' dictionary named
'cif_core.dic' version 2.4.1 from 2010-06-29.

Automatic conversion script
Id: cif_fix_enum 1527 2010-12-29 10:47:43Z saulius 
;
_cod_original_sg_symbol_H-M P2(1)/n
_cod_database_code 7008441

loop_
_symmetry_equiv_pos_as_xyz
'x, y, z'
'-x+1/2, y+1/2, -z+1/2'
'-x, -y, -z'
'x-1/2, -y-1/2, z-1/2'

loop_
_atom_site_label
_atom_site_type_symbol
_atom_site_fract_x
_atom_site_fract_y
_atom_site_fract_z
_atom_site_U_iso_or_equiv
_atom_site_adp_type
_atom_site_occupancy
_atom_site_symmetry_multiplicity
_atom_site_calc_flag
_atom_site_refinement_flags
_atom_site_disorder_assembly
_atom_site_disorder_group
N1 N 0.70900(11) 0.0176(3) 0.61580(10) 0.0330(4) Uani 1 1 d . . .
N2 N 0.77591(12) 0.1527(3) 0.64295(10) 0.0345(4) Uani 1 1 d . . .
H2 H 0.8361(16) 0.120(4) 0.6335(14) 0.063(8) Uiso 1 1 d . . .
C3 C 0.74673(15) 0.3311(4) 0.68506(13) 0.0402(6) Uani 1 1 d . . .
H3 H 0.7824 0.4466 0.7094 0.048 Uiso 1 1 calc R . .
C4 C 0.65613(14) 0.3154(3) 0.68640(13) 0.0374(5) Uani 1 1 d . . .
H4 H 0.6159 0.4160 0.7117 0.045 Uiso 1 1 calc R . .
C5 C 0.63521(13) 0.1184(3) 0.64237(11) 0.0296(5) Uani 1 1 d . . .
C6 C 0.54674(13) 0.0231(3) 0.62193(11) 0.0274(5) Uani 1 1 d . . .
C7 C 0.47029(13) 0.1484(3) 0.63554(11) 0.0313(5) Uani 1 1 d . . .
H7 H 0.4768 0.2899 0.6625 0.038 Uiso 1 1 calc R . .
N8 N 0.38792(11) 0.0829(3) 0.61316(10) 0.0341(4) Uani 1 1 d . . .
C9 C 0.37952(14) -0.1178(3) 0.57603(12) 0.0338(5) Uani 1 1 d . . .
H9 H 0.3219 -0.1656 0.5583 0.041 Uiso 1 1 calc R . .
C10 C 0.45148(13) -0.2586(3) 0.56241(12) 0.0324(5) Uani 1 1 d . . .
H10 H 0.4428 -0.4025 0.5377 0.039 Uiso 1 1 calc R . .
C11 C 0.53580(14) -0.1875(3) 0.58513(11) 0.0310(5) Uani 1 1 d . . .
H11 H 0.5860 -0.2813 0.5758 0.037 Uiso 1 1 calc R . .
N101 N 0.21391(11) 0.5544(3) 0.63935(10) 0.0334(4) Uani 1 1 d . . .
N102 N 0.24300(12) 0.3902(3) 0.58955(11) 0.0371(5) Uani 1 1 d . . .
H102 H 0.2930(15) 0.284(4) 0.6044(12) 0.054(7) Uiso 1 1 d . . .
C103 C 0.19592(15) 0.3819(4) 0.51898(14) 0.0421(6) Uani 1 1 d . . .
H103 H 0.2054 0.2810 0.4752 0.051 Uiso 1 1 calc R . .
C104 C 0.13230(14) 0.5462(3) 0.52258(13) 0.0379(5) Uani 1 1 d . . .
H104 H 0.0883 0.5827 0.4824 0.045 Uiso 1 1 calc R . .
C105 C 0.14563(12) 0.6504(3) 0.59864(12) 0.0284(5) Uani 1 1 d . . .
C106 C 0.09823(12) 0.8427(3) 0.63315(11) 0.0264(5) Uani 1 1 d . . .
C107 C 0.01212(13) 0.8973(3) 0.60716(12) 0.0320(5) Uani 1 1 d . . .
H107 H -0.0156 0.8030 0.5674 0.038 Uiso 1 1 calc R . .
N108 N -0.03432(11) 1.0747(3) 0.63461(10) 0.0355(4) Uani 1 1 d . . .
C109 C 0.00636(14) 1.2073(4) 0.68986(12) 0.0372(5) Uani 1 1 d . . .
H109 H -0.0246 1.3364 0.7089 0.045 Uiso 1 1 calc R . .
C110 C 0.09104(14) 1.1656(4) 0.72043(12) 0.0356(5) Uani 1 1 d . . .
H110 H 0.1170 1.2624 0.7604 0.043 Uiso 1 1 calc R . .
C111 C 0.13744(14) 0.9820(3) 0.69229(12) 0.0330(5) Uani 1 1 d . . .
H111 H 0.1957 0.9501 0.7129 0.040 Uiso 1 1 calc R . .

loop_
_atom_site_aniso_label
_atom_site_aniso_U_11
_atom_site_aniso_U_22
_atom_site_aniso_U_33
_atom_site_aniso_U_23
_atom_site_aniso_U_13
_atom_site_aniso_U_12
N1 0.0287(10) 0.0371(10) 0.0331(10) -0.0034(8) -0.0031(8) 0.0053(8)
N2 0.0272(10) 0.0396(11) 0.0364(11) -0.0041(9) -0.0026(8) 0.0033(9)
C3 0.0402(14) 0.0371(12) 0.0429(14) -0.0083(11) -0.0046(11) 0.0020(10)
C4 0.0356(13) 0.0365(12) 0.0401(13) -0.0099(10) -0.0011(10) 0.0091(10)
C5 0.0318(12) 0.0325(11) 0.0244(11) 0.0013(9) -0.0001(9) 0.0070(9)
C6 0.0294(11) 0.0291(11) 0.0236(10) 0.0046(9) 0.0011(9) 0.0060(9)
C7 0.0328(12) 0.0326(11) 0.0285(11) 0.0036(9) 0.0007(9) 0.0057(9)
N8 0.0298(10) 0.0386(10) 0.0340(10) 0.0050(8) 0.0019(8) 0.0054(8)
C9 0.0316(12) 0.0385(12) 0.0313(12) 0.0085(10) 0.0005(9) 0.0010(10)
C10 0.0352(12) 0.0315(11) 0.0305(11) 0.0037(9) -0.0011(9) -0.0005(10)
C11 0.0346(12) 0.0313(11) 0.0272(11) 0.0024(9) 0.0013(9) 0.0075(10)
N101 0.0247(9) 0.0335(10) 0.0418(11) 0.0035(8) -0.0015(8) 0.0018(8)
N102 0.0274(10) 0.0331(10) 0.0507(12) 0.0050(9) 0.0026(9) 0.0066(8)
C103 0.0400(14) 0.0426(13) 0.0440(14) -0.0058(11) 0.0029(11) 0.0053(11)
C104 0.0370(13) 0.0414(13) 0.0351(12) -0.0052(10) -0.0036(10) 0.0086(10)
C105 0.0220(10) 0.0297(11) 0.0335(11) 0.0015(9) -0.0004(9) -0.0015(9)
C106 0.0250(11) 0.0273(10) 0.0268(11) 0.0028(8) 0.0006(9) -0.0018(8)
C107 0.0318(12) 0.0320(11) 0.0319(11) -0.0060(9) -0.0031(9) 0.0012(9)
N108 0.0314(10) 0.0356(10) 0.0393(11) -0.0061(8) -0.0008(8) 0.0053(8)
C109 0.0419(13) 0.0349(12) 0.0351(12) -0.0053(10) 0.0084(10) 0.0010(10)
C110 0.0375(13) 0.0421(13) 0.0273(11) -0.0066(10) 0.0030(10) -0.0093(10)
C111 0.0298(12) 0.0412(12) 0.0280(11) 0.0008(10) -0.0028(9) -0.0057(10)

loop_
_atom_type_symbol
_atom_type_description
_atom_type_scat_dispersion_real
_atom_type_scat_dispersion_imag
_atom_type_scat_source
C C 0.0033 0.0016 'International Tables Vol C Tables 4.2.6.8 and 6.1.1.4'
H H 0.0000 0.0000 'International Tables Vol C Tables 4.2.6.8 and 6.1.1.4'
N N 0.0061 0.0033 'International Tables Vol C Tables 4.2.6.8 and 6.1.1.4'

loop_
_geom_angle_atom_site_label_1
_geom_angle_atom_site_label_2
_geom_angle_atom_site_label_3
_geom_angle
_geom_angle_site_symmetry_1
_geom_angle_site_symmetry_3
_geom_angle_publ_flag
C5 N1 N2 104.08(16) . . ?
C3 N2 N1 112.73(18) . . ?
C3 N2 H2 125.0(14) . . ?
N1 N2 H2 122.3(14) . . ?
N2 C3 C4 107.01(19) . . ?
N2 C3 H3 126.5 . . ?
C4 C3 H3 126.5 . . ?
C3 C4 C5 105.04(19) . . ?
C3 C4 H4 127.5 . . ?
C5 C4 H4 127.5 . . ?
N1 C5 C4 111.14(18) . . ?
N1 C5 C6 120.17(17) . . ?
C4 C5 C6 128.66(18) . . ?
C7 C6 C11 117.19(18) . . ?
C7 C6 C5 120.21(18) . . ?
C11 C6 C5 122.52(18) . . ?
N8 C7 C6 124.26(19) . . ?
N8 C7 H7 117.9 . . ?
C6 C7 H7 117.9 . . ?
C9 N8 C7 117.29(18) . . ?
N8 C9 C10 122.7(2) . . ?
N8 C9 H9 118.7 . . ?
C10 C9 H9 118.7 . . ?
C11 C10 C9 119.2(2) . . ?
C11 C10 H10 120.4 . . ?
C9 C10 H10 120.4 . . ?
C10 C11 C6 119.32(19) . . ?
C10 C11 H11 120.3 . . ?
C6 C11 H11 120.3 . . ?
C105 N101 N102 104.57(16) . . ?
N101 N102 C103 112.46(18) . . ?
N101 N102 H102 123.3(12) . . ?
C103 N102 H102 124.2(12) . . ?
N102 C103 C104 106.9(2) . . ?
N102 C103 H103 126.6 . . ?
C104 C103 H103 126.6 . . ?
C103 C104 C105 105.29(19) . . ?
C103 C104 H104 127.4 . . ?
C105 C104 H104 127.4 . . ?
N101 C105 C104 110.82(17) . . ?
N101 C105 C106 120.39(17) . . ?
C104 C105 C106 128.74(18) . . ?
C107 C106 C111 116.97(18) . . ?
C107 C106 C105 121.11(17) . . ?
C111 C106 C105 121.91(17) . . ?
N108 C107 C106 124.23(18) . . ?
N108 C107 H107 117.9 . . ?
C106 C107 H107 117.9 . . ?
C109 N108 C107 116.99(17) . . ?
N108 C109 C110 123.21(19) . . ?
N108 C109 H109 118.4 . . ?
C110 C109 H109 118.4 . . ?
C111 C110 C109 119.11(19) . . ?
C111 C110 H110 120.4 . . ?
C109 C110 H110 120.4 . . ?
C110 C111 C106 119.45(19) . . ?
C110 C111 H111 120.3 . . ?
C106 C111 H111 120.3 . . ?

loop_
_geom_bond_atom_site_label_1
_geom_bond_atom_site_label_2
_geom_bond_distance
_geom_bond_site_symmetry_2
_geom_bond_publ_flag
N1 C5 1.340(2) . ?
N1 N2 1.351(2) . ?
N2 C3 1.341(3) . ?
N2 H2 0.94(2) . ?
C3 C4 1.364(3) . ?
C3 H3 0.9500 . ?
C4 C5 1.403(3) . ?
C4 H4 0.9500 . ?
C5 C6 1.474(3) . ?
C6 C7 1.388(3) . ?
C6 C11 1.391(3) . ?
C7 N8 1.339(2) . ?
C7 H7 0.9500 . ?
N8 C9 1.338(2) . ?
C9 C10 1.385(3) . ?
C9 H9 0.9500 . ?
C10 C11 1.377(3) . ?
C10 H10 0.9500 . ?
C11 H11 0.9500 . ?
N101 C105 1.339(2) . ?
N101 N102 1.350(2) . ?
N102 C103 1.351(3) . ?
N102 H102 1.00(2) . ?
C103 C104 1.363(3) . ?
C103 H103 0.9500 . ?
C104 C105 1.409(3) . ?
C104 H104 0.9500 . ?
C105 C106 1.462(3) . ?
C106 C107 1.390(3) . ?
C106 C111 1.397(3) . ?
C107 N108 1.342(2) . ?
C107 H107 0.9500 . ?
N108 C109 1.339(3) . ?
C109 C110 1.379(3) . ?
C109 H109 0.9500 . ?
C110 C111 1.374(3) . ?
C110 H110 0.9500 . ?
C111 H111 0.9500 . ?
